data_1563366
loop_
_publ_author_name
'Mila\<sinovi\'c, Valentina'
'Mol\<canov, Kre\<simir'
'Krawczuk, Anna'
'Bogdanov, Nikita E.'
'Zakharov, Boris A.'
'Boldyreva, Elena V.'
'Jelsch, Christian'
'Koji\'c-Prodi\'c, Biserka'

_publ_section_title
;
 Charge density studies of multicentre two-electron bonding of an anion
 radical at non-ambient temperature and pressure
;
_journal_issue 4
_journal_name_full IUCrJ
_journal_page_first
;
;
_journal_paper_doi 10.1107/S2052252521005273
_journal_volume 8
_journal_year 2021
_chemical_formula_moiety 'C15 H7 Cl2 N4 O2'
_chemical_formula_sum 'C15 H7 Cl2 N4 O2'
_chemical_formula_weight 346.132
_space_group_IT_number 14
_space_group_name_Hall '-P 2yn'
_space_group_name_H-M_alt 'P 1 21/n 1'
_symmetry_cell_setting monoclinic
_symmetry_space_group_name_Hall '-P 2yn'
_atom_sites_solution_hydrogens difmap
_atom_sites_solution_primary direct
_atom_sites_solution_secondary difmap
_audit_creation_method 'MoPro v20.01             '
_cell_angle_alpha 90.
_cell_angle_beta 94.7000
_cell_angle_gamma 90.
_cell_formula_units_Z 4
_cell_length_a 6.96260(10)
_cell_length_b 10.1312(9)
_cell_length_c 20.609(2)
_cell_volume 1448.86(19)
_computing_structure_refinement 'MoPro (J. Appl. Cryst. 2005, 38, 38-54)'
_diffrn_measured_fraction_theta_full 0.790
_diffrn_measured_fraction_theta_max 0.790
_diffrn_radiation_source 'fine-focus sealed tube'
_diffrn_radiation_type MoK\a
_diffrn_radiation_wavelength 0.71073
_diffrn_reflns_av_sigmaI/netI 0.03923
_diffrn_reflns_limit_h_max 8
_diffrn_reflns_limit_h_min -8
_diffrn_reflns_limit_k_max 12
_diffrn_reflns_limit_k_min 0
_diffrn_reflns_limit_l_max 24
_diffrn_reflns_limit_l_min 0
_diffrn_reflns_theta_full 26.44
_diffrn_reflns_theta_max 26.44
_diffrn_reflns_theta_min 1.98
_exptl_crystal_density_diffrn 1.587
_exptl_crystal_density_method 'not measured'
_exptl_crystal_F_000 700
_refine_ls_extinction_method none
_refine_ls_goodness_of_fit_ref 1.328
_refine_ls_hydrogen_treatment refxyz
_refine_ls_matrix_type full
_refine_ls_number_parameters 229
_refine_ls_number_reflns 2387
_refine_ls_number_restraints 0
_refine_ls_restrained_S_all 0.000
_refine_ls_R_factor_all 0.0567
_refine_ls_R_factor_gt 0.0567
_refine_ls_shift/su_max 0.000
_refine_ls_shift/su_mean 0.000
_refine_ls_structure_factor_coef Fsqd
_refine_ls_weighting_scheme sigma
_refine_ls_wR_factor_gt 0.0518
_refine_ls_wR_factor_ref 0.0537
_reflns_number_gt 2387
_reflns_number_total 2387
_reflns_threshold_expression >2.0sigma(I)
_cod_data_source_file lq5037.cif
_cod_data_source_block 370K
_cod_original_sg_symbol_Hall 'P ?'
_cod_original_sg_symbol_H-M 'P ?'
_cod_database_code 1563366

loop_
_symmetry_equiv_pos_as_xyz
'x, y, z'
'-x+1/2, y+1/2, -z+1/2'
'-x, -y, -z'
'x+1/2, -y+1/2, z+1/2'

loop_
_atom_site_type_symbol
_atom_site_label
_atom_site_fract_x
_atom_site_fract_y
_atom_site_fract_z
_atom_site_U_iso_or_equiv
_atom_site_adp_type
_atom_site_occupancy
_atom_site_calc_flag
_atom_site_refinement_flags_posn
_atom_site_refinement_flags_adp
_atom_site_disorder_assembly
_atom_site_disorder_group
Cl Cl1 0.20323(9) 0.11457(6) -0.00709(3) 0.05052(11) Uani 1 d . . . .
Cl Cl2 0.11645(9) 0.28187(6) 0.11672(3) 0.04990(11) Uani 1 d . . . .
O O1 0.1379(2) 0.56592(15) 0.09479(7) 0.0480(3) Uani 1 d . . . .
O O2 0.2902(3) 0.27953(16) -0.11703(7) 0.0553(3) Uani 1 d . . . .
N N1 0.2995(3) 0.8115(2) -0.00643(11) 0.0592(4) Uani 1 d . . . .
N N2 0.4157(3) 0.5980(2) -0.16549(11) 0.0584(4) Uani 1 d . . . .
C C1 0.1818(3) 0.5002(2) 0.04707(11) 0.0348(4) Uani 1 d . . . .
C C2 0.2480(3) 0.5596(2) -0.01074(11) 0.0335(4) Uani 1 d . . . .
C C3 0.2897(3) 0.4870(2) -0.06500(10) 0.0336(3) Uani 1 d . . . .
C C4 0.2645(3) 0.3445(2) -0.06768(11) 0.0370(4) Uani 1 d . . . .
C C5 0.2125(3) 0.2838(2) -0.00734(10) 0.0359(3) Uani 1 d . . . .
C C6 0.1744(3) 0.3549(2) 0.04615(11) 0.0349(4) Uani 1 d . . . .
C C7 0.2764(3) 0.6987(2) -0.00873(11) 0.0411(4) Uani 1 d . . . .
C C8 0.3579(3) 0.5491(2) -0.12019(11) 0.0403(4) Uani 1 d . . . .
N N3 0.3220(3) 0.9528(2) 0.18335(10) 0.0513(4) Uani 1 d . . . .
N N4 0.9833(4) 1.2007(3) 0.24715(11) 0.0740(5) Uani 1 d . . . .
C C9 0.3536(4) 0.9997(3) 0.24435(13) 0.0515(5) Uani 1 d . . . .
H H9 0.248(3) 0.984(3) 0.279(14) 0.06180 Uani 1 calc D U . .
C C10 0.5222(4) 1.0674(2) 0.26279(11) 0.0459(4) Uani 1 d . . . .
H H10 0.549(4) 1.104(3) 0.312(14) 0.05513 Uani 1 d D U . .
C C11 0.6547(4) 1.0872(2) 0.21730(12) 0.0444(4) Uani 1 d . . . .
C C12 0.6200(4) 1.0401(3) 0.15470(13) 0.0595(6) Uani 1 d . . . .
H H12 0.723(3) 1.055(3) 0.119(14) 0.07141 Uani 1 calc D U . .
C C13 0.4491(5) 0.9716(3) 0.13878(12) 0.0589(6) Uani 1 d . . . .
H H13 0.419(4) 0.933(3) 0.090(14) 0.07066 Uani 1 calc D U . .
C C14 0.1440(5) 0.8761(4) 0.1650(2) 0.0861(7) Uani 1 d . . . .
H H14A 0.060(5) 0.867(5) 0.206(14) 0.12911 Uani 1 calc D U . .
H H14B 0.183(6) 0.779(14) 0.149(2) 0.12911 Uani 1 calc D U . .
H H14C 0.060(5) 0.926(4) 0.126(14) 0.12911 Uani 1 calc D U . .
C C15 0.8341(4) 1.1526(3) 0.23482(13) 0.0571(5) Uani 1 d . . . .

loop_
_atom_site_aniso_label
_atom_site_aniso_U_11
_atom_site_aniso_U_22
_atom_site_aniso_U_33
_atom_site_aniso_U_12
_atom_site_aniso_U_13
_atom_site_aniso_U_23
Cl1 0.0729(5) 0.0274(3) 0.0521(4) 0.0022(3) 0.0097(3) 0.0011(3)
Cl2 0.0668(4) 0.0471(4) 0.0366(3) -0.0034(3) 0.0093(3) 0.0079(3)
O1 0.0682(12) 0.0399(10) 0.0372(9) 0.0008(9) 0.0116(8) -0.0083(8)
O2 0.0901(13) 0.0376(10) 0.0402(10) 0.0094(9) 0.0176(9) -0.0050(8)
N1 0.0742(16) 0.0300(13) 0.0730(16) -0.0060(12) 0.0043(12) -0.0048(12)
N2 0.0721(15) 0.0592(15) 0.0457(13) -0.0101(12) 0.0164(12) 0.0089(12)
C1 0.0422(14) 0.0332(13) 0.0295(13) 0.0035(11) 0.0066(11) -0.0023(11)
C2 0.0388(14) 0.0267(11) 0.0347(13) 0.0008(10) 0.0023(11) -0.0019(10)
C3 0.0390(13) 0.0312(12) 0.0312(12) 0.0028(10) 0.0070(10) 0.0005(10)
C4 0.0511(15) 0.0296(12) 0.0310(13) 0.0082(11) 0.0080(11) -0.0015(10)
C5 0.0454(14) 0.0288(11) 0.0336(13) 0.0036(11) 0.0043(11) -0.0009(11)
C6 0.0414(14) 0.0328(13) 0.0306(13) 0.0025(10) 0.0038(10) 0.0004(10)
C7 0.0476(15) 0.0289(14) 0.0467(14) -0.0005(12) 0.0032(11) -0.0020(12)
C8 0.0487(15) 0.0400(14) 0.0331(13) 0.0000(11) 0.0097(12) 0.0059(12)
N3 0.0619(15) 0.0417(12) 0.0486(14) 0.0044(11) -0.0055(12) -0.0022(11)
N4 0.0780(19) 0.0815(18) 0.0628(16) -0.0245(16) 0.0070(14) 0.0112(14)
C9 0.0530(18) 0.0566(16) 0.0448(17) 0.0017(15) 0.0035(13) 0.0035(14)
H9 0.06360 0.06798 0.05372 0.00210 0.00425 0.00417
C10 0.0540(17) 0.0543(15) 0.0297(14) 0.0018(14) 0.0043(13) -0.0027(12)
H10 0.06480 0.06515 0.03560 0.00221 0.00512 -0.00325
C11 0.0591(17) 0.0377(14) 0.0363(14) 0.0017(12) 0.0033(13) 0.0016(11)
C12 0.076(2) 0.0645(19) 0.0390(17) 0.0044(16) 0.0115(15) -0.0054(15)
H12 0.09133 0.07742 0.04681 0.00533 0.01381 -0.00654
C13 0.082(2) 0.0573(18) 0.0362(16) 0.0101(16) -0.0047(16) -0.0123(14)
H13 0.09780 0.06880 0.04349 0.01218 -0.00559 -0.01471
C14 0.078(3) 0.073(2) 0.103(3) -0.017(2) -0.018(2) -0.008(2)
H14A 0.11730 0.10938 0.15431 -0.02613 -0.02727 -0.01160
H14B 0.11730 0.10938 0.15431 -0.02613 -0.02727 -0.01160
H14C 0.11730 0.10938 0.15431 -0.02613 -0.02727 -0.01160
C15 0.060(2) 0.0595(18) 0.0518(17) -0.0121(16) 0.0059(15) 0.0052(14)

loop_
_atom_type_symbol
_atom_type_description
_atom_type_scat_dispersion_real
_atom_type_scat_dispersion_imag
_atom_type_scat_source
C C 0.0033 0.0016 'Clementi & Roetti 1974. Atomic Data & Nuclear Data Tables. 14, 177'
H H 0.0000 0.0000 'Clementi & Roetti 1974. Atomic Data & Nuclear Data Tables. 14, 177'
N N 0.0061 0.0033 'Clementi & Roetti 1974. Atomic Data & Nuclear Data Tables. 14, 177'
O O 0.0106 0.0060 'Clementi & Roetti 1974. Atomic Data & Nuclear Data Tables. 14, 177'
Cl Cl 0.1484 0.1585 'Clementi & Roetti 1974. Atomic Data & Nuclear Data Tables. 14, 177'

loop_
_geom_angle_atom_site_label_1
_geom_angle_atom_site_label_2
_geom_angle_atom_site_label_3
_geom_angle
_geom_angle_site_symmetry_1
_geom_angle_site_symmetry_2
_geom_angle_site_symmetry_3
_geom_angle_publ_flag
O1 C1 C6 122.25(18) . . . ?
O1 C1 C2 122.93(17) . . . ?
C6 C1 C2 114.80(18) . . . ?
C1 C2 C7 116.24(18) . . . ?
C1 C2 C3 123.03(17) . . . ?
C7 C2 C3 120.69(18) . . . ?
C4 C3 C8 117.27(18) . . . ?
C4 C3 C2 121.60(18) . . . ?
C8 C3 C2 121.13(18) . . . ?
O2 C4 C5 122.61(18) . . . ?
O2 C4 C3 122.31(18) . . . ?
C5 C4 C3 115.06(18) . . . ?
Cl1 C5 C6 121.10(15) . . . ?
Cl1 C5 C4 115.85(14) . . . ?
C6 C5 C4 123.05(18) . . . ?
Cl2 C6 C5 122.38(15) . . . ?
Cl2 C6 C1 115.59(15) . . . ?
C5 C6 C1 122.03(18) . . . ?
N1 C7 C2 179.320(13) . . . ?
N2 C8 C3 178.74(2) . . . ?
C13 N3 C9 121.6(2) . . . ?
C13 N3 C14 118.9(2) . . . ?
C9 N3 C14 119.5(2) . . . ?
N3 C9 C10 120.1(2) . . . ?
N3 C9 H9 120.(14) . . . ?
C10 C9 H9 120.(3) . . . ?
C9 C10 C11 118.9(2) . . . ?
C9 C10 H10 120.(3) . . . ?
C11 C10 H10 121.(11) . . . ?
C15 C11 C12 118.6(2) . . . ?
C15 C11 C10 120.8(2) . . . ?
C12 C11 C10 120.6(2) . . . ?
C13 C12 C11 118.3(2) . . . ?
C13 C12 H12 120.(3) . . . ?
C11 C12 H12 121.(14) . . . ?
N3 C13 C12 120.6(2) . . . ?
N3 C13 H13 120.(11) . . . ?
C12 C13 H13 120.(3) . . . ?
N3 C14 H14B 109.(4) . . . ?
N3 C14 H14C 109.(4) . . . ?
N3 C14 H14A 110.(3) . . . ?
H14B C14 H14C 110.(7) . . . ?
H14B C14 H14A 109.(6) . . . ?
H14C C14 H14A 109.(16) . . . ?
N4 C15 C11 176.58(7) . . . ?

loop_
_geom_bond_atom_site_label_1
_geom_bond_atom_site_label_2
_geom_bond_distance
_geom_bond_site_symmetry_2
_geom_bond_publ_flag
Cl1 C5 1.715(2) . ?
Cl2 C6 1.709(2) . ?
O1 C1 1.246(2) . ?
O2 C4 1.237(2) . ?
N1 C7 1.155(3) . ?
N2 C8 1.158(3) . ?
C1 C6 1.473(3) . ?
C1 C2 1.444(3) . ?
C2 C7 1.423(3) . ?
C2 C3 1.389(3) . ?
C3 C4 1.454(3) . ?
C3 C8 1.416(3) . ?
C4 C5 1.459(3) . ?
C5 C6 1.361(3) . ?
N3 C13 1.340(3) . ?
N3 C9 1.345(3) . ?
N3 C14 1.485(4) . ?
N4 C15 1.157(3) . ?
C9 C10 1.385(4) . ?
C9 H9 1.1(2) . ?
C10 C11 1.383(3) . ?
C10 H10 1.1(3) . ?
C11 C15 1.433(3) . ?
C11 C12 1.378(3) . ?
C12 C13 1.393(4) . ?
C12 H12 1.1(2) . ?
C13 H13 1.1(3) . ?
C14 H14B 1.08(13) . ?
C14 H14C 1.1(2) . ?
C14 H14A 1.1(2) . ?

loop_
_geom_hbond_atom_site_label_D
_geom_hbond_atom_site_label_H
_geom_hbond_atom_site_label_A
_geom_hbond_distance_DH
_geom_hbond_distance_HA
_geom_hbond_distance_DA
_geom_hbond_angle_DHA
_geom_hbond_site_symmetry_A
C13 H13 N1 1.1(3) 2.4(2) 3.487(3) 166.(3) 1
C14 H14B O1 1.08(13) 2.44(12) 3.458(4) 157.(2) 1
C12 H12 N1 1.1(2) 2.7(2) 3.492(4) 132.(14) 3_675

loop_
_geom_torsion_atom_site_label_1
_geom_torsion_atom_site_label_2
_geom_torsion_atom_site_label_3
_geom_torsion_atom_site_label_4
_geom_torsion_site_symmetry_1
_geom_torsion_site_symmetry_2
_geom_torsion_site_symmetry_3
_geom_torsion_site_symmetry_4
_geom_torsion
_geom_torsion_publ_flag
Cl1 C5 C6 Cl2 . . . . 0.34(16) ?
Cl1 C5 C6 C1 . . . . 179.93(18) ?
Cl1 C5 C4 O2 . . . . 3.8(2) ?
Cl1 C5 C4 C3 . . . . -174.37(18) ?
Cl2 C6 C5 C4 . . . . -179.2(2) ?
Cl2 C6 C1 O1 . . . . -4.0(2) ?
Cl2 C6 C1 C2 . . . . 174.60(18) ?
O1 C1 C6 C5 . . . . 176.4(2) ?
O1 C1 C2 C7 . . . . 5.0(2) ?
O1 C1 C2 C3 . . . . -177.4(2) ?
O2 C4 C5 C6 . . . . -176.6(2) ?
O2 C4 C3 C8 . . . . -4.0(2) ?
O2 C4 C3 C2 . . . . 175.7(2) ?
C1 C6 C5 C4 . . . . 0.3(2) ?
C1 C2 C3 C4 . . . . 1.6(2) ?
C1 C2 C3 C8 . . . . -178.8(2) ?
C2 C1 C6 C5 . . . . -5.0(2) ?
C2 C3 C4 C5 . . . . -6.1(2) ?
C3 C4 C5 C6 . . . . 5.2(2) ?
C3 C2 C1 C6 . . . . 4.1(2) ?
C4 C3 C2 C7 . . . . 179.1(2) ?
C5 C4 C3 C8 . . . . 174.2(2) ?
C6 C1 C2 C7 . . . . -173.5(2) ?
C7 C2 C3 C8 . . . . -1.3(2) ?
N3 C13 C12 C11 . . . . 0.3(3) ?
N3 C13 C12 H12 . . . . 180.(4) ?
N3 C9 C10 C11 . . . . 1.0(2) ?
N3 C9 C10 H10 . . . . -179.(4) ?
C9 N3 C13 C12 . . . . 0.4(3) ?
C9 N3 C13 H13 . . . . -180.(4) ?
C9 N3 C14 H14B . . . . -121.(6) ?
C9 N3 C14 H14C . . . . 119.(4) ?
C9 N3 C14 H14A . . . . -1.(4) ?
C9 C10 C11 C15 . . . . -177.8(3) ?
C9 C10 C11 C12 . . . . -0.2(3) ?
H9 C9 N3 C13 . . . . 179.(5) ?
H9 C9 N3 C14 . . . . -2.(5) ?
H9 C9 C10 C11 . . . . -180.(5) ?
H9 C9 C10 H10 . . . . 1.(6) ?
C10 C9 N3 C13 . . . . -1.1(3) ?
C10 C9 N3 C14 . . . . 177.7(3) ?
C10 C11 C12 C13 . . . . -0.4(3) ?
C10 C11 C12 H12 . . . . 180.(4) ?
H10 C10 C11 C15 . . . . 2.(5) ?
H10 C10 C11 C12 . . . . 180.(5) ?
C11 C12 C13 H13 . . . . -180.(4) ?
C12 C13 N3 C14 . . . . -178.4(3) ?
H12 C12 C13 H13 . . . . 0.(6) ?
H12 C12 C11 C15 . . . . -2.(5) ?
C13 N3 C14 H14B . . . . 58.(6) ?
C13 N3 C14 H14C . . . . -62.(4) ?
C13 N3 C14 H14A . . . . 178.(4) ?
C13 C12 C11 C15 . . . . 177.2(3) ?
H13 C13 N3 C14 . . . . 2.(5) ?
